data_4103006
loop_
_publ_author_name
'Matthew R. Grochowski'
'Ting Li'
'William W. Brennessel'
'William D. Jones'

_publ_contact_author_address 'Department of Chemistry, University of Rochester, Rochester, New York 14627'
_publ_contact_author_email jones@chem.rochester.edu
_publ_contact_author_name 'William D. Jones'
_publ_section_title
;
 Competitive Carbon-Sulfur vs Carbon-Carbon Bond Activation of
 2-Cyanothiophene with [Ni(dippe)H]2
;
_journal_name_full 'Journal of the American Chemical Society'
_journal_page_first 12412
_journal_page_last 12421
_journal_paper_doi 10.1021/ja104158h
_journal_volume 132
_journal_year 2010
_chemical_formula_moiety 'C19 H35 N Ni P2 S, 0.25(C6 H6)'
_chemical_formula_sum 'C20.5 H36.5 N Ni P2 S'
_chemical_formula_weight 449.72
_chemical_name_common jonmg17
_chemical_name_systematic
;
 ?
;
_space_group_IT_number 2
_symmetry_cell_setting triclinic
_symmetry_space_group_name_Hall '-P 1'
_symmetry_space_group_name_H-M 'P -1'
_atom_sites_solution_hydrogens geom
_atom_sites_solution_primary direct
_atom_sites_solution_secondary difmap
_audit_creation_method SHELXL-97
_cell_angle_alpha 81.337(1)
_cell_angle_beta 88.804(1)
_cell_angle_gamma 78.284(1)
_cell_formula_units_Z 4
_cell_length_a 8.3149(4)
_cell_length_b 15.7589(8)
_cell_length_c 17.7572(9)
_cell_measurement_reflns_used 7338
_cell_measurement_temperature 100.0(1)
_cell_measurement_theta_max 34.96
_cell_measurement_theta_min 2.32
_cell_volume 2252.21(19)
_computing_cell_refinement 'SAINT (Bruker, 2007)'
_computing_data_collection 'APEX2 (Bruker, 2007)'
_computing_data_reduction 'SAINT (Bruker, 2007)'
_computing_molecular_graphics 'SHELXTL (Sheldrick, 2008)'
_computing_publication_material 'SHELXTL (Sheldrick, 2008)'
_computing_structure_refinement 'SHELXL-97 (Sheldrick, 2008)'
_computing_structure_solution 'SIR97 (Altomare et al., 1999)'
_diffrn_ambient_temperature 100.0(1)
_diffrn_measured_fraction_theta_full 0.982
_diffrn_measured_fraction_theta_max 0.982
_diffrn_measurement_device_type 'Bruker SMART APEX II CCD Platform'
_diffrn_measurement_method 'area detector, \w scans per \f'
_diffrn_radiation_monochromator graphite
_diffrn_radiation_source 'fine-focus sealed tube'
_diffrn_radiation_type MoK\a
_diffrn_radiation_wavelength 0.71073
_diffrn_reflns_av_R_equivalents 0.0644
_diffrn_reflns_av_sigmaI/netI 0.0986
_diffrn_reflns_limit_h_max 11
_diffrn_reflns_limit_h_min -11
_diffrn_reflns_limit_k_max 22
_diffrn_reflns_limit_k_min -22
_diffrn_reflns_limit_l_max 25
_diffrn_reflns_limit_l_min -25
_diffrn_reflns_number 28458
_diffrn_reflns_theta_full 30.51
_diffrn_reflns_theta_max 30.51
_diffrn_reflns_theta_min 1.16
_exptl_absorpt_coefficient_mu 1.101
_exptl_absorpt_correction_T_max 0.9369
_exptl_absorpt_correction_T_min 0.8435
_exptl_absorpt_correction_type multi-scan
_exptl_absorpt_process_details 'SADABS (Sheldrick, 2007)'
_exptl_crystal_colour yellow-orange
_exptl_crystal_density_diffrn 1.326
_exptl_crystal_density_method 'not measured'
_exptl_crystal_description block
_exptl_crystal_F_000 962
_exptl_crystal_size_max 0.16
_exptl_crystal_size_mid 0.14
_exptl_crystal_size_min 0.06
_refine_diff_density_max 0.667
_refine_diff_density_min -0.455
_refine_diff_density_rms 0.104
_refine_ls_extinction_method none
_refine_ls_goodness_of_fit_ref 0.989
_refine_ls_hydrogen_treatment constr
_refine_ls_matrix_type full
_refine_ls_number_parameters 508
_refine_ls_number_reflns 13505
_refine_ls_number_restraints 22
_refine_ls_restrained_S_all 0.989
_refine_ls_R_factor_all 0.0965
_refine_ls_R_factor_gt 0.0517
_refine_ls_shift/su_max 0.001
_refine_ls_shift/su_mean 0.000
_refine_ls_structure_factor_coef Fsqd
_refine_ls_weighting_details 'calc w=1/[\s^2^(Fo^2^)+(0.0364P)^2^+0.4379P] where P=(Fo^2^+2Fc^2^)/3'
_refine_ls_weighting_scheme calc
_refine_ls_wR_factor_gt 0.0933
_refine_ls_wR_factor_ref 0.1117
_reflns_number_gt 8642
_reflns_number_total 13505
_reflns_threshold_expression >2sigma(I)
_cod_data_source_file ja104158h_si_001_3.cif
_cod_data_source_block jonmg17_3
_cod_database_code 4103006

loop_
_symmetry_equiv_pos_as_xyz
'x, y, z'
'-x, -y, -z'

loop_
_atom_site_label
_atom_site_type_symbol
_atom_site_fract_x
_atom_site_fract_y
_atom_site_fract_z
_atom_site_U_iso_or_equiv
_atom_site_adp_type
_atom_site_occupancy
_atom_site_symmetry_multiplicity
_atom_site_calc_flag
_atom_site_refinement_flags
_atom_site_disorder_assembly
_atom_site_disorder_group
Ni1 Ni 0.79811(4) 0.18533(2) 0.67004(2) 0.01410(9) Uani 1 1 d D . .
P1 P 1.00108(9) 0.23361(5) 0.61068(4) 0.01582(16) Uani 1 1 d . A .
P2 P 0.97654(9) 0.09487(5) 0.74774(4) 0.01563(15) Uani 1 1 d . A .
N1 N 0.5425(3) 0.10385(18) 0.75994(16) 0.0256(6) Uani 1 1 d . . .
C1 C 1.1959(3) 0.16749(19) 0.65212(16) 0.0190(6) Uani 1 1 d . . .
H1A H 1.2358 0.1190 0.6225 0.023 Uiso 1 1 calc R A .
H1B H 1.2796 0.2044 0.6493 0.023 Uiso 1 1 calc R . .
C2 C 1.1724(3) 0.1299(2) 0.73510(17) 0.0203(6) Uani 1 1 d . A .
H2A H 1.1765 0.1749 0.7679 0.024 Uiso 1 1 calc R . .
H2B H 1.2629 0.0792 0.7510 0.024 Uiso 1 1 calc R . .
C3 C 1.0222(4) 0.3469(2) 0.61587(17) 0.0215(6) Uani 1 1 d . . .
H3 H 1.1336 0.3526 0.5961 0.026 Uiso 1 1 calc R A .
C4 C 1.0183(4) 0.3624(2) 0.69869(19) 0.0299(8) Uani 1 1 d . A .
H4A H 1.0309 0.4224 0.7009 0.045 Uiso 1 1 calc R . .
H4B H 1.1083 0.3209 0.7272 0.045 Uiso 1 1 calc R . .
H4C H 0.9132 0.3537 0.7212 0.045 Uiso 1 1 calc R . .
C5 C 0.8980(4) 0.4174(2) 0.56727(19) 0.0258(7) Uani 1 1 d . A .
H5A H 0.9201 0.4753 0.5715 0.039 Uiso 1 1 calc R . .
H5B H 0.7867 0.4144 0.5851 0.039 Uiso 1 1 calc R . .
H5C H 0.9074 0.4079 0.5139 0.039 Uiso 1 1 calc R . .
C6 C 1.0159(4) 0.2249(2) 0.50884(16) 0.0215(6) Uani 1 1 d . . .
H6 H 0.9189 0.2664 0.4830 0.026 Uiso 1 1 calc R A .
C7 C 1.0040(5) 0.1331(2) 0.49520(19) 0.0330(8) Uani 1 1 d . A .
H7A H 0.9953 0.1323 0.4404 0.049 Uiso 1 1 calc R . .
H7B H 0.9065 0.1169 0.5207 0.049 Uiso 1 1 calc R . .
H7C H 1.1024 0.0912 0.5158 0.049 Uiso 1 1 calc R . .
C8 C 1.1693(4) 0.2518(2) 0.47243(18) 0.0295(8) Uani 1 1 d . A .
H8A H 1.1701 0.2466 0.4181 0.044 Uiso 1 1 calc R . .
H8B H 1.2673 0.2133 0.4973 0.044 Uiso 1 1 calc R . .
H8C H 1.1691 0.3126 0.4785 0.044 Uiso 1 1 calc R . .
C9 C 0.9257(4) 0.1018(2) 0.84817(17) 0.0209(6) Uani 1 1 d . . .
H9 H 0.8299 0.0728 0.8604 0.025 Uiso 1 1 calc R A .
C10 C 0.8709(4) 0.1976(2) 0.86021(18) 0.0270(7) Uani 1 1 d . A .
H10A H 0.8384 0.1999 0.9133 0.040 Uiso 1 1 calc R . .
H10B H 0.7774 0.2259 0.8265 0.040 Uiso 1 1 calc R . .
H10C H 0.9619 0.2282 0.8485 0.040 Uiso 1 1 calc R . .
C11 C 1.0648(4) 0.0539(2) 0.90351(18) 0.0271(7) Uani 1 1 d . A .
H11A H 1.0333 0.0635 0.9555 0.041 Uiso 1 1 calc R . .
H11B H 1.1646 0.0766 0.8898 0.041 Uiso 1 1 calc R . .
H11C H 1.0856 -0.0090 0.9006 0.041 Uiso 1 1 calc R . .
C12 C 1.0187(4) -0.02354(19) 0.74224(17) 0.0201(6) Uani 1 1 d . . .
H12 H 1.0649 -0.0549 0.7928 0.024 Uiso 1 1 calc R A .
C13 C 1.1465(4) -0.0490(2) 0.68199(19) 0.0280(7) Uani 1 1 d . A .
H13A H 1.1699 -0.1128 0.6838 0.042 Uiso 1 1 calc R . .
H13B H 1.2477 -0.0297 0.6923 0.042 Uiso 1 1 calc R . .
H13C H 1.1037 -0.0208 0.6314 0.042 Uiso 1 1 calc R . .
C14 C 0.8631(4) -0.0557(2) 0.7285(2) 0.0306(8) Uani 1 1 d . A .
H14A H 0.8876 -0.1199 0.7339 0.046 Uiso 1 1 calc R . .
H14B H 0.8211 -0.0313 0.6770 0.046 Uiso 1 1 calc R . .
H14C H 0.7802 -0.0368 0.7658 0.046 Uiso 1 1 calc R . .
C15 C 0.6355(3) 0.13719(19) 0.72362(16) 0.0171(6) Uani 1 1 d . A .
C16 C 0.6337(8) 0.2745(4) 0.6139(4) 0.0168(14) Uani 0.828(4) 1 d PD A 1
C17 C 0.5895(19) 0.3031(10) 0.5402(5) 0.0226(17) Uani 0.828(4) 1 d PD A 1
H17 H 0.6361 0.2720 0.5005 0.027 Uiso 0.828(4) 1 calc PR A 1
C18 C 0.4701(17) 0.3817(7) 0.5253(5) 0.0291(11) Uani 0.828(4) 1 d PD A 1
H18 H 0.4289 0.4074 0.4758 0.035 Uiso 0.828(4) 1 calc PR A 1
C19 C 0.4216(16) 0.4159(6) 0.5889(4) 0.0293(12) Uani 0.828(4) 1 d PD A 1
H19 H 0.3438 0.4688 0.5906 0.035 Uiso 0.828(4) 1 calc PR A 1
S1 S 0.52182(16) 0.34951(8) 0.66676(7) 0.0232(3) Uani 0.828(4) 1 d PD A 1
C16' C 0.651(5) 0.283(2) 0.6143(15) 0.0168(14) Uani 0.172(4) 1 d PD A 5
C17' C 0.533(4) 0.3348(18) 0.6492(14) 0.0232(3) Uani 0.172(4) 1 d PD A 5
H17' H 0.5177 0.3247 0.7027 0.028 Uiso 0.172(4) 1 calc PR A 5
C18' C 0.434(8) 0.405(3) 0.602(2) 0.0293(12) Uani 0.172(4) 1 d PD A 5
H18' H 0.3634 0.4525 0.6198 0.035 Uiso 0.172(4) 1 calc PR A 5
C19' C 0.450(9) 0.396(4) 0.528(2) 0.0291(11) Uani 0.172(4) 1 d PD A 5
H19' H 0.3927 0.4347 0.4864 0.035 Uiso 0.172(4) 1 calc PR A 5
S1' S 0.592(2) 0.3013(13) 0.5208(7) 0.0226(17) Uani 0.172(4) 1 d PD A 5
Ni2 Ni 0.83190(4) 0.70314(2) 0.87171(2) 0.01411(9) Uani 1 1 d D . .
P3 P 0.66046(9) 0.62598(5) 0.84013(4) 0.01488(15) Uani 1 1 d . B .
P4 P 0.64410(9) 0.75948(5) 0.94886(4) 0.01442(15) Uani 1 1 d . B .
N2 N 1.0735(3) 0.80498(18) 0.92086(16) 0.0276(6) Uani 1 1 d . . .
C20 C 0.4594(3) 0.66019(19) 0.88423(16) 0.0180(6) Uani 1 1 d . . .
H20A H 0.3880 0.7052 0.8478 0.022 Uiso 1 1 calc R B .
H20B H 0.4058 0.6092 0.8959 0.022 Uiso 1 1 calc R . .
C21 C 0.4787(3) 0.69765(19) 0.95779(16) 0.0171(6) Uani 1 1 d . B .
H21A H 0.5034 0.6491 1.0009 0.020 Uiso 1 1 calc R . .
H21B H 0.3743 0.7366 0.9687 0.020 Uiso 1 1 calc R . .
C22 C 0.7228(4) 0.50681(19) 0.87310(17) 0.0189(6) Uani 1 1 d . . .
H22 H 0.8271 0.4859 0.8464 0.023 Uiso 1 1 calc R B .
C23 C 0.7625(4) 0.4889(2) 0.95833(17) 0.0213(6) Uani 1 1 d . B .
H23A H 0.8021 0.4259 0.9740 0.032 Uiso 1 1 calc R . .
H23B H 0.6633 0.5089 0.9868 0.032 Uiso 1 1 calc R . .
H23C H 0.8477 0.5205 0.9689 0.032 Uiso 1 1 calc R . .
C24 C 0.5995(4) 0.4535(2) 0.85309(18) 0.0244(7) Uani 1 1 d . B .
H24A H 0.6432 0.3910 0.8698 0.037 Uiso 1 1 calc R . .
H24B H 0.5810 0.4639 0.7979 0.037 Uiso 1 1 calc R . .
H24C H 0.4955 0.4714 0.8788 0.037 Uiso 1 1 calc R . .
C25 C 0.6041(4) 0.6345(2) 0.73891(17) 0.0219(6) Uani 1 1 d . . .
H25 H 0.5014 0.6109 0.7376 0.026 Uiso 1 1 calc R B .
C26 C 0.5631(4) 0.7295(2) 0.70095(18) 0.0277(7) Uani 1 1 d . B .
H26A H 0.5333 0.7319 0.6475 0.042 Uiso 1 1 calc R . .
H26B H 0.6590 0.7562 0.7038 0.042 Uiso 1 1 calc R . .
H26C H 0.4707 0.7615 0.7272 0.042 Uiso 1 1 calc R . .
C27 C 0.7328(4) 0.5798(2) 0.69349(17) 0.0259(7) Uani 1 1 d . B .
H27A H 0.6952 0.5868 0.6406 0.039 Uiso 1 1 calc R . .
H27B H 0.7488 0.5179 0.7160 0.039 Uiso 1 1 calc R . .
H27C H 0.8370 0.5996 0.6948 0.039 Uiso 1 1 calc R . .
C28 C 0.7205(4) 0.75314(19) 1.04650(16) 0.0181(6) Uani 1 1 d . . .
H28 H 0.7980 0.7944 1.0445 0.022 Uiso 1 1 calc R B .
C29 C 0.8180(4) 0.66154(19) 1.07520(17) 0.0228(7) Uani 1 1 d . B .
H29A H 0.8616 0.6602 1.1263 0.034 Uiso 1 1 calc R . .
H29B H 0.9091 0.6463 1.0406 0.034 Uiso 1 1 calc R . .
H29C H 0.7459 0.6192 1.0772 0.034 Uiso 1 1 calc R . .
C30 C 0.5841(4) 0.7817(2) 1.10235(18) 0.0274(7) Uani 1 1 d . B .
H30A H 0.6327 0.7804 1.1524 0.041 Uiso 1 1 calc R . .
H30B H 0.5074 0.7415 1.1068 0.041 Uiso 1 1 calc R . .
H30C H 0.5252 0.8413 1.0835 0.041 Uiso 1 1 calc R . .
C31 C 0.5372(4) 0.87444(18) 0.92194(17) 0.0190(6) Uani 1 1 d . . .
H31 H 0.4431 0.8857 0.9576 0.023 Uiso 1 1 calc R B .
C32 C 0.4658(4) 0.8898(2) 0.84145(18) 0.0255(7) Uani 1 1 d . B .
H32A H 0.4175 0.9521 0.8270 0.038 Uiso 1 1 calc R . .
H32B H 0.3807 0.8552 0.8398 0.038 Uiso 1 1 calc R . .
H32C H 0.5532 0.8719 0.8058 0.038 Uiso 1 1 calc R . .
C33 C 0.6484(4) 0.93834(19) 0.93127(19) 0.0234(7) Uani 1 1 d . B .
H33A H 0.5941 0.9978 0.9092 0.035 Uiso 1 1 calc R . .
H33B H 0.7524 0.9215 0.9051 0.035 Uiso 1 1 calc R . .
H33C H 0.6702 0.9367 0.9855 0.035 Uiso 1 1 calc R . .
C34 C 0.9813(4) 0.76713(19) 0.90174(17) 0.0191(6) Uani 1 1 d . B .
C35 C 1.0007(8) 0.6472(6) 0.8092(3) 0.0151(12) Uani 0.804(4) 1 d PD B 1
C36 C 1.093(2) 0.5641(10) 0.8128(9) 0.0208(17) Uani 0.804(4) 1 d PD B 1
H36 H 1.0848 0.5205 0.8551 0.025 Uiso 0.804(4) 1 calc PR B 1
C37 C 1.1990(10) 0.5447(4) 0.7533(4) 0.0235(12) Uani 0.804(4) 1 d PD B 1
H37 H 1.2673 0.4890 0.7510 0.028 Uiso 0.804(4) 1 calc PR B 1
C38 C 1.1919(7) 0.6163(3) 0.6987(3) 0.0222(11) Uani 0.804(4) 1 d PD B 1
H38 H 1.2535 0.6173 0.6531 0.027 Uiso 0.804(4) 1 calc PR B 1
S2 S 1.05454(19) 0.70497(9) 0.72461(10) 0.0217(3) Uani 0.804(4) 1 d PD B 1
C35' C 0.980(4) 0.654(2) 0.7977(12) 0.0151(12) Uani 0.196(4) 1 d PD B 5
C36' C 1.034(4) 0.6918(17) 0.7301(19) 0.0217(3) Uani 0.196(4) 1 d PD B 5
H36' H 0.9895 0.7507 0.7087 0.026 Uiso 0.196(4) 1 calc PR B 5
C37' C 1.157(3) 0.6388(17) 0.6946(15) 0.0222(11) Uani 0.196(4) 1 d PD B 5
H37' H 1.1992 0.6551 0.6456 0.027 Uiso 0.196(4) 1 calc PR B 5
C38' C 1.210(5) 0.5605(19) 0.7395(18) 0.0235(12) Uani 0.196(4) 1 d PD B 5
H38' H 1.2949 0.5154 0.7259 0.028 Uiso 0.196(4) 1 calc PR B 5
S2' S 1.103(3) 0.5530(11) 0.8247(10) 0.0208(17) Uani 0.196(4) 1 d PD B 5
C39 C 0.4868(4) 0.0176(2) 0.42200(19) 0.0299(8) Uani 1 1 d . . .
H39A H 0.4775 0.0301 0.3681 0.036 Uiso 1 1 calc R . .
C40 C 0.5492(4) 0.0727(2) 0.4617(2) 0.0299(8) Uani 1 1 d . . .
H40A H 0.5836 0.1228 0.4349 0.036 Uiso 1 1 calc R . .
C41 C 0.5618(4) 0.0553(2) 0.5400(2) 0.0282(7) Uani 1 1 d . . .
H41A H 0.6039 0.0934 0.5674 0.034 Uiso 1 1 calc R . .

loop_
_atom_site_aniso_label
_atom_site_aniso_U_11
_atom_site_aniso_U_22
_atom_site_aniso_U_33
_atom_site_aniso_U_23
_atom_site_aniso_U_13
_atom_site_aniso_U_12
Ni1 0.01138(18) 0.01578(19) 0.01510(19) -0.00089(14) 0.00006(14) -0.00364(14)
P1 0.0147(4) 0.0182(4) 0.0150(4) -0.0008(3) 0.0006(3) -0.0056(3)
P2 0.0132(4) 0.0187(4) 0.0152(4) -0.0008(3) -0.0006(3) -0.0049(3)
N1 0.0143(13) 0.0278(15) 0.0322(16) 0.0009(12) 0.0000(11) -0.0023(11)
C1 0.0148(14) 0.0218(16) 0.0201(15) -0.0012(12) 0.0022(12) -0.0047(12)
C2 0.0148(14) 0.0245(16) 0.0211(15) 0.0001(12) -0.0042(12) -0.0049(12)
C3 0.0216(16) 0.0222(16) 0.0224(16) -0.0030(12) 0.0037(13) -0.0088(12)
C4 0.038(2) 0.0225(17) 0.0319(19) -0.0071(14) -0.0079(16) -0.0086(15)
C5 0.0286(18) 0.0196(16) 0.0285(18) 0.0020(13) 0.0009(14) -0.0071(13)
C6 0.0203(16) 0.0293(17) 0.0148(14) -0.0024(12) 0.0009(12) -0.0053(13)
C7 0.041(2) 0.043(2) 0.0191(17) -0.0122(15) 0.0053(15) -0.0149(17)
C8 0.0288(18) 0.042(2) 0.0175(16) 0.0000(14) 0.0071(13) -0.0105(15)
C9 0.0215(16) 0.0225(16) 0.0212(16) -0.0030(12) 0.0021(12) -0.0106(12)
C10 0.0296(18) 0.0331(19) 0.0220(17) -0.0082(14) 0.0020(14) -0.0122(15)
C11 0.0310(19) 0.0339(19) 0.0177(16) 0.0004(13) -0.0055(14) -0.0123(15)
C12 0.0164(15) 0.0198(15) 0.0222(16) -0.0013(12) -0.0008(12) -0.0001(12)
C13 0.0278(18) 0.0263(18) 0.0301(18) -0.0066(14) 0.0072(15) -0.0050(14)
C14 0.0232(17) 0.0220(17) 0.049(2) -0.0095(15) 0.0012(16) -0.0060(13)
C15 0.0144(14) 0.0186(15) 0.0173(14) -0.0013(11) -0.0038(11) -0.0018(11)
C16 0.010(2) 0.014(2) 0.0278(17) 0.0003(13) 0.0001(13) -0.0081(18)
C17 0.0246(13) 0.0251(14) 0.019(5) -0.005(4) -0.003(4) -0.0053(10)
C18 0.028(4) 0.024(4) 0.033(2) 0.008(2) -0.012(2) -0.007(2)
C19 0.023(3) 0.015(3) 0.046(4) 0.002(3) -0.006(3) -0.0017(19)
S1 0.0218(5) 0.0186(6) 0.0287(7) -0.0062(4) 0.0021(5) -0.0007(4)
C16' 0.010(2) 0.014(2) 0.0278(17) 0.0003(13) 0.0001(13) -0.0081(18)
C17' 0.0218(5) 0.0186(6) 0.0287(7) -0.0062(4) 0.0021(5) -0.0007(4)
C18' 0.023(3) 0.015(3) 0.046(4) 0.002(3) -0.006(3) -0.0017(19)
C19' 0.028(4) 0.024(4) 0.033(2) 0.008(2) -0.012(2) -0.007(2)
S1' 0.0246(13) 0.0251(14) 0.019(5) -0.005(4) -0.003(4) -0.0053(10)
Ni2 0.01202(18) 0.01340(18) 0.01724(19) -0.00238(14) 0.00169(14) -0.00342(14)
P3 0.0149(4) 0.0150(4) 0.0156(4) -0.0022(3) 0.0008(3) -0.0052(3)
P4 0.0136(4) 0.0127(4) 0.0163(4) -0.0012(3) 0.0006(3) -0.0020(3)
N2 0.0215(14) 0.0271(15) 0.0367(17) -0.0115(12) 0.0001(12) -0.0062(12)
C20 0.0139(14) 0.0204(15) 0.0194(15) -0.0011(12) -0.0005(11) -0.0043(11)
C21 0.0118(13) 0.0186(15) 0.0199(15) -0.0018(11) 0.0012(11) -0.0018(11)
C22 0.0211(15) 0.0157(15) 0.0204(15) -0.0026(11) 0.0033(12) -0.0050(12)
C23 0.0197(15) 0.0199(16) 0.0219(16) 0.0016(12) 0.0007(12) -0.0022(12)
C24 0.0285(17) 0.0205(16) 0.0265(17) -0.0053(13) 0.0005(14) -0.0087(13)
C25 0.0242(16) 0.0274(17) 0.0161(15) -0.0035(12) -0.0005(12) -0.0096(13)
C26 0.0281(18) 0.0327(19) 0.0187(16) 0.0014(13) 0.0008(13) -0.0015(14)
C27 0.0326(19) 0.0298(18) 0.0171(15) -0.0083(13) 0.0019(13) -0.0073(14)
C28 0.0193(15) 0.0183(15) 0.0179(15) -0.0042(11) -0.0010(12) -0.0053(12)
C29 0.0258(17) 0.0212(16) 0.0206(16) -0.0004(12) -0.0086(13) -0.0042(13)
C30 0.0325(19) 0.0273(18) 0.0236(17) -0.0097(14) 0.0042(14) -0.0049(14)
C31 0.0149(14) 0.0146(14) 0.0260(16) -0.0019(12) 0.0006(12) 0.0002(11)
C32 0.0257(17) 0.0193(16) 0.0284(18) 0.0039(13) -0.0079(14) -0.0023(13)
C33 0.0253(17) 0.0157(15) 0.0295(17) -0.0025(13) -0.0010(14) -0.0053(12)
C34 0.0173(15) 0.0183(15) 0.0206(15) -0.0018(12) 0.0014(12) -0.0018(12)
C35 0.013(3) 0.018(2) 0.016(2) -0.0030(18) -0.001(2) -0.0066(15)
C36 0.022(2) 0.018(3) 0.022(4) 0.001(3) 0.000(3) -0.005(2)
C37 0.017(2) 0.018(3) 0.037(4) -0.008(2) -0.001(2) -0.003(2)
C38 0.016(3) 0.026(4) 0.0263(19) -0.010(2) 0.007(2) -0.003(2)
S2 0.0218(7) 0.0194(7) 0.0233(6) -0.0015(5) 0.0067(4) -0.0047(4)
C35' 0.013(3) 0.018(2) 0.016(2) -0.0030(18) -0.001(2) -0.0066(15)
C36' 0.0218(7) 0.0194(7) 0.0233(6) -0.0015(5) 0.0067(4) -0.0047(4)
C37' 0.016(3) 0.026(4) 0.0263(19) -0.010(2) 0.007(2) -0.003(2)
C38' 0.017(2) 0.018(3) 0.037(4) -0.008(2) -0.001(2) -0.003(2)
S2' 0.022(2) 0.018(3) 0.022(4) 0.001(3) 0.000(3) -0.005(2)
C39 0.0217(17) 0.044(2) 0.0212(17) -0.0010(15) -0.0003(13) -0.0033(15)
C40 0.0284(18) 0.0248(18) 0.035(2) 0.0026(14) 0.0020(15) -0.0068(14)
C41 0.0214(17) 0.0335(19) 0.0326(19) -0.0142(15) 0.0011(14) -0.0058(14)

loop_
_atom_type_symbol
_atom_type_description
_atom_type_scat_dispersion_real
_atom_type_scat_dispersion_imag
_atom_type_scat_source
C C 0.0033 0.0016 'International Tables Vol C Tables 4.2.6.8 and 6.1.1.4'
H H 0.0000 0.0000 'International Tables Vol C Tables 4.2.6.8 and 6.1.1.4'
N N 0.0061 0.0033 'International Tables Vol C Tables 4.2.6.8 and 6.1.1.4'
P P 0.1023 0.0942 'International Tables Vol C Tables 4.2.6.8 and 6.1.1.4'
S S 0.1246 0.1234 'International Tables Vol C Tables 4.2.6.8 and 6.1.1.4'
Ni Ni 0.3393 1.1124 'International Tables Vol C Tables 4.2.6.8 and 6.1.1.4'

loop_
_geom_angle_atom_site_label_1
_geom_angle_atom_site_label_2
_geom_angle_atom_site_label_3
_geom_angle
_geom_angle_site_symmetry_1
C15 Ni1 C16' 95.7(16) .
C15 Ni1 C16 90.4(3) .
C16' Ni1 C16 6.5(19) .
C15 Ni1 P1 175.98(9) .
C16' Ni1 P1 88.3(15) .
C16 Ni1 P1 93.6(2) .
C15 Ni1 P2 87.46(9) .
C16' Ni1 P2 167.6(12) .
C16 Ni1 P2 171.6(2) .
P1 Ni1 P2 88.72(3) .
C6 P1 C1 104.61(14) .
C6 P1 C3 104.44(14) .
C1 P1 C3 103.10(14) .
C6 P1 Ni1 115.67(10) .
C1 P1 Ni1 108.91(10) .
C3 P1 Ni1 118.58(10) .
C2 P2 C9 104.40(14) .
C2 P2 C12 106.68(14) .
C9 P2 C12 104.46(14) .
C2 P2 Ni1 107.82(10) .
C9 P2 Ni1 112.18(10) .
C12 P2 Ni1 120.12(10) .
C2 C1 P1 110.45(19) .
C2 C1 H1A 109.6 .
P1 C1 H1A 109.6 .
C2 C1 H1B 109.6 .
P1 C1 H1B 109.6 .
H1A C1 H1B 108.1 .
C1 C2 P2 111.1(2) .
C1 C2 H2A 109.4 .
P2 C2 H2A 109.4 .
C1 C2 H2B 109.4 .
P2 C2 H2B 109.4 .
H2A C2 H2B 108.0 .
C4 C3 C5 111.2(3) .
C4 C3 P1 110.1(2) .
C5 C3 P1 114.5(2) .
C4 C3 H3 106.9 .
C5 C3 H3 106.9 .
P1 C3 H3 106.9 .
C3 C4 H4A 109.5 .
C3 C4 H4B 109.5 .
H4A C4 H4B 109.5 .
C3 C4 H4C 109.5 .
H4A C4 H4C 109.5 .
H4B C4 H4C 109.5 .
C3 C5 H5A 109.5 .
C3 C5 H5B 109.5 .
H5A C5 H5B 109.5 .
C3 C5 H5C 109.5 .
H5A C5 H5C 109.5 .
H5B C5 H5C 109.5 .
C8 C6 C7 111.3(3) .
C8 C6 P1 113.0(2) .
C7 C6 P1 110.8(2) .
C8 C6 H6 107.2 .
C7 C6 H6 107.2 .
P1 C6 H6 107.2 .
C6 C7 H7A 109.5 .
C6 C7 H7B 109.5 .
H7A C7 H7B 109.5 .
C6 C7 H7C 109.5 .
H7A C7 H7C 109.5 .
H7B C7 H7C 109.5 .
C6 C8 H8A 109.5 .
C6 C8 H8B 109.5 .
H8A C8 H8B 109.5 .
C6 C8 H8C 109.5 .
H8A C8 H8C 109.5 .
H8B C8 H8C 109.5 .
C11 C9 C10 110.9(3) .
C11 C9 P2 113.4(2) .
C10 C9 P2 110.6(2) .
C11 C9 H9 107.2 .
C10 C9 H9 107.2 .
P2 C9 H9 107.2 .
C9 C10 H10A 109.5 .
C9 C10 H10B 109.5 .
H10A C10 H10B 109.5 .
C9 C10 H10C 109.5 .
H10A C10 H10C 109.5 .
H10B C10 H10C 109.5 .
C9 C11 H11A 109.5 .
C9 C11 H11B 109.5 .
H11A C11 H11B 109.5 .
C9 C11 H11C 109.5 .
H11A C11 H11C 109.5 .
H11B C11 H11C 109.5 .
C14 C12 C13 110.0(3) .
C14 C12 P2 112.0(2) .
C13 C12 P2 112.7(2) .
C14 C12 H12 107.3 .
C13 C12 H12 107.3 .
P2 C12 H12 107.3 .
C12 C13 H13A 109.5 .
C12 C13 H13B 109.5 .
H13A C13 H13B 109.5 .
C12 C13 H13C 109.5 .
H13A C13 H13C 109.5 .
H13B C13 H13C 109.5 .
C12 C14 H14A 109.5 .
C12 C14 H14B 109.5 .
H14A C14 H14B 109.5 .
C12 C14 H14C 109.5 .
H14A C14 H14C 109.5 .
H14B C14 H14C 109.5 .
N1 C15 Ni1 175.6(3) .
C17 C16 S1 106.8(6) .
C17 C16 Ni1 137.4(7) .
S1 C16 Ni1 115.2(3) .
C16 C17 C18 116.5(8) .
C16 C17 H17 121.7 .
C18 C17 H17 121.7 .
C19 C18 C17 112.5(6) .
C19 C18 H18 123.8 .
C17 C18 H18 123.8 .
C18 C19 S1 109.7(5) .
C18 C19 H19 125.1 .
S1 C19 H19 125.1 .
C19 S1 C16 94.4(3) .
C17' C16' S1' 105.4(13) .
C17' C16' Ni1 122(2) .
S1' C16' Ni1 129.3(17) .
C16' C17' C18' 116(2) .
C16' C17' H17' 122.0 .
C18' C17' H17' 122.0 .
C19' C18' C17' 112(2) .
C19' C18' H18' 123.9 .
C17' C18' H18' 123.9 .
C18' C19' S1' 108(2) .
C18' C19' H19' 125.9 .
S1' C19' H19' 125.9 .
C16' S1' C19' 94.9(14) .
C34 Ni2 C35' 93.0(16) .
C34 Ni2 C35 88.8(3) .
C35' Ni2 C35 8.0(11) .
C34 Ni2 P3 178.21(10) .
C35' Ni2 P3 87.4(16) .
C35 Ni2 P3 91.4(3) .
C34 Ni2 P4 91.55(9) .
C35' Ni2 P4 174.5(14) .
C35 Ni2 P4 176.2(2) .
P3 Ni2 P4 88.11(3) .
C20 P3 C25 102.27(14) .
C20 P3 C22 105.49(14) .
C25 P3 C22 104.58(14) .
C20 P3 Ni2 109.61(10) .
C25 P3 Ni2 119.21(10) .
C22 P3 Ni2 114.26(10) .
C21 P4 C28 105.56(13) .
C21 P4 C31 104.12(13) .
C28 P4 C31 105.04(14) .
C21 P4 Ni2 109.41(9) .
C28 P4 Ni2 113.54(10) .
C31 P4 Ni2 118.09(10) .
C21 C20 P3 111.17(19) .
C21 C20 H20A 109.4 .
P3 C20 H20A 109.4 .
C21 C20 H20B 109.4 .
P3 C20 H20B 109.4 .
H20A C20 H20B 108.0 .
C20 C21 P4 110.81(19) .
C20 C21 H21A 109.5 .
P4 C21 H21A 109.5 .
C20 C21 H21B 109.5 .
P4 C21 H21B 109.5 .
H21A C21 H21B 108.1 .
C23 C22 C24 111.3(2) .
C23 C22 P3 110.7(2) .
C24 C22 P3 114.0(2) .
C23 C22 H22 106.8 .
C24 C22 H22 106.8 .
P3 C22 H22 106.8 .
C22 C23 H23A 109.5 .
C22 C23 H23B 109.5 .
H23A C23 H23B 109.5 .
C22 C23 H23C 109.5 .
H23A C23 H23C 109.5 .
H23B C23 H23C 109.5 .
C22 C24 H24A 109.5 .
C22 C24 H24B 109.5 .
H24A C24 H24B 109.5 .
C22 C24 H24C 109.5 .
H24A C24 H24C 109.5 .
H24B C24 H24C 109.5 .
C26 C25 C27 110.9(3) .
C26 C25 P3 111.4(2) .
C27 C25 P3 113.6(2) .
C26 C25 H25 106.9 .
C27 C25 H25 106.9 .
P3 C25 H25 106.9 .
C25 C26 H26A 109.5 .
C25 C26 H26B 109.5 .
H26A C26 H26B 109.5 .
C25 C26 H26C 109.5 .
H26A C26 H26C 109.5 .
H26B C26 H26C 109.5 .
C25 C27 H27A 109.5 .
C25 C27 H27B 109.5 .
H27A C27 H27B 109.5 .
C25 C27 H27C 109.5 .
H27A C27 H27C 109.5 .
H27B C27 H27C 109.5 .
C29 C28 C30 110.9(3) .
C29 C28 P4 110.7(2) .
C30 C28 P4 113.1(2) .
C29 C28 H28 107.3 .
C30 C28 H28 107.3 .
P4 C28 H28 107.3 .
C28 C29 H29A 109.5 .
C28 C29 H29B 109.5 .
H29A C29 H29B 109.5 .
C28 C29 H29C 109.5 .
H29A C29 H29C 109.5 .
H29B C29 H29C 109.5 .
C28 C30 H30A 109.5 .
C28 C30 H30B 109.5 .
H30A C30 H30B 109.5 .
C28 C30 H30C 109.5 .
H30A C30 H30C 109.5 .
H30B C30 H30C 109.5 .
C32 C31 C33 111.6(3) .
C32 C31 P4 111.1(2) .
C33 C31 P4 111.7(2) .
C32 C31 H31 107.4 .
C33 C31 H31 107.4 .
P4 C31 H31 107.4 .
C31 C32 H32A 109.5 .
C31 C32 H32B 109.5 .
H32A C32 H32B 109.5 .
C31 C32 H32C 109.5 .
H32A C32 H32C 109.5 .
H32B C32 H32C 109.5 .
C31 C33 H33A 109.5 .
C31 C33 H33B 109.5 .
H33A C33 H33B 109.5 .
C31 C33 H33C 109.5 .
H33A C33 H33C 109.5 .
H33B C33 H33C 109.5 .
N2 C34 Ni2 178.9(3) .
C36 C35 S2 105.6(7) .
C36 C35 Ni2 134.4(8) .
S2 C35 Ni2 119.9(4) .
C35 C36 C37 118.7(11) .
C35 C36 H36 120.6 .
C37 C36 H36 120.6 .
C38 C37 C36 111.1(8) .
C38 C37 H37 124.5 .
C36 C37 H37 124.5 .
C37 C38 S2 110.2(5) .
C37 C38 H38 124.9 .
S2 C38 H38 124.9 .
C38 S2 C35 94.3(3) .
C36' C35' S2' 109.4(11) .
C36' C35' Ni2 131(2) .
S2' C35' Ni2 118.2(13) .
C35' C36' C37' 115.7(18) .
C35' C36' H36' 122.1 .
C37' C36' H36' 122.1 .
C38' C37' C36' 111(2) .
C38' C37' H37' 124.5 .
C36' C37' H37' 124.5 .
C37' C38' S2' 111.8(18) .
C37' C38' H38' 124.1 .
S2' C38' H38' 124.1 .
C35' S2' C38' 91.6(11) .
C41 C39 C40 120.3(3) 2_656
C41 C39 H39A 119.8 2_656
C40 C39 H39A 119.8 .
C41 C40 C39 120.1(3) .
C41 C40 H40A 119.9 .
C39 C40 H40A 119.9 .
C39 C41 C40 119.6(3) 2_656
C39 C41 H41A 120.2 2_656
C40 C41 H41A 120.2 .

loop_
_geom_bond_atom_site_label_1
_geom_bond_atom_site_label_2
_geom_bond_distance
_geom_bond_site_symmetry_2
Ni1 C15 1.859(3) .
Ni1 C16' 1.920(5) .
Ni1 C16 1.921(3) .
Ni1 P1 2.1780(8) .
Ni1 P2 2.1842(8) .
P1 C6 1.834(3) .
P1 C1 1.840(3) .
P1 C3 1.845(3) .
P2 C2 1.822(3) .
P2 C9 1.838(3) .
P2 C12 1.844(3) .
N1 C15 1.154(4) .
C1 C2 1.527(4) .
C1 H1A 0.9900 .
C1 H1B 0.9900 .
C2 H2A 0.9900 .
C2 H2B 0.9900 .
C3 C4 1.525(4) .
C3 C5 1.526(4) .
C3 H3 1.0000 .
C4 H4A 0.9800 .
C4 H4B 0.9800 .
C4 H4C 0.9800 .
C5 H5A 0.9800 .
C5 H5B 0.9800 .
C5 H5C 0.9800 .
C6 C8 1.525(4) .
C6 C7 1.526(4) .
C6 H6 1.0000 .
C7 H7A 0.9800 .
C7 H7B 0.9800 .
C7 H7C 0.9800 .
C8 H8A 0.9800 .
C8 H8B 0.9800 .
C8 H8C 0.9800 .
C9 C11 1.531(4) .
C9 C10 1.531(4) .
C9 H9 1.0000 .
C10 H10A 0.9800 .
C10 H10B 0.9800 .
C10 H10C 0.9800 .
C11 H11A 0.9800 .
C11 H11B 0.9800 .
C11 H11C 0.9800 .
C12 C14 1.519(4) .
C12 C13 1.531(4) .
C12 H12 1.0000 .
C13 H13A 0.9800 .
C13 H13B 0.9800 .
C13 H13C 0.9800 .
C14 H14A 0.9800 .
C14 H14B 0.9800 .
C14 H14C 0.9800 .
C16 C17 1.351(10) .
C16 S1 1.731(6) .
C17 C18 1.415(13) .
C17 H17 0.9500 .
C18 C19 1.344(6) .
C18 H18 0.9500 .
C19 S1 1.721(5) .
C19 H19 0.9500 .
C16' C17' 1.34(2) .
C16' S1' 1.71(2) .
C17' C18' 1.41(2) .
C17' H17' 0.9500 .
C18' C19' 1.342(17) .
C18' H18' 0.9500 .
C19' S1' 1.72(2) .
C19' H19' 0.9500 .
Ni2 C34 1.882(3) .
Ni2 C35' 1.923(5) .
Ni2 C35 1.925(3) .
Ni2 P3 2.1834(8) .
Ni2 P4 2.1949(8) .
P3 C20 1.845(3) .
P3 C25 1.845(3) .
P3 C22 1.851(3) .
P4 C21 1.832(3) .
P4 C28 1.841(3) .
P4 C31 1.845(3) .
N2 C34 1.148(4) .
C20 C21 1.536(4) .
C20 H20A 0.9900 .
C20 H20B 0.9900 .
C21 H21A 0.9900 .
C21 H21B 0.9900 .
C22 C23 1.528(4) .
C22 C24 1.529(4) .
C22 H22 1.0000 .
C23 H23A 0.9800 .
C23 H23B 0.9800 .
C23 H23C 0.9800 .
C24 H24A 0.9800 .
C24 H24B 0.9800 .
C24 H24C 0.9800 .
C25 C26 1.519(4) .
C25 C27 1.530(4) .
C25 H25 1.0000 .
C26 H26A 0.9800 .
C26 H26B 0.9800 .
C26 H26C 0.9800 .
C27 H27A 0.9800 .
C27 H27B 0.9800 .
C27 H27C 0.9800 .
C28 C29 1.523(4) .
C28 C30 1.534(4) .
C28 H28 1.0000 .
C29 H29A 0.9800 .
C29 H29B 0.9800 .
C29 H29C 0.9800 .
C30 H30A 0.9800 .
C30 H30B 0.9800 .
C30 H30C 0.9800 .
C31 C32 1.526(4) .
C31 C33 1.527(4) .
C31 H31 1.0000 .
C32 H32A 0.9800 .
C32 H32B 0.9800 .
C32 H32C 0.9800 .
C33 H33A 0.9800 .
C33 H33B 0.9800 .
C33 H33C 0.9800 .
C35 C36 1.370(14) .
C35 S2 1.736(7) .
C36 C37 1.390(16) .
C36 H36 0.9500 .
C37 C38 1.364(6) .
C37 H37 0.9500 .
C38 S2 1.729(4) .
C38 H38 0.9500 .
C35' C36' 1.37(2) .
C35' S2' 1.71(2) .
C36' C37' 1.39(2) .
C36' H36' 0.9500 .
C37' C38' 1.359(16) .
C37' H37' 0.9500 .
C38' S2' 1.739(18) .
C38' H38' 0.9500 .
C39 C41 1.371(5) 2_656
C39 C40 1.379(5) .
C39 H39A 0.9500 .
C40 C41 1.378(5) .
C40 H40A 0.9500 .
C41 C39 1.371(5) 2_656
C41 H41A 0.9500 .

loop_
_geom_torsion_atom_site_label_1
_geom_torsion_atom_site_label_2
_geom_torsion_atom_site_label_3
_geom_torsion_atom_site_label_4
_geom_torsion
_geom_torsion_site_symmetry_1
_geom_torsion_site_symmetry_4
C15 Ni1 P1 C6 103.8(13) . .
C16' Ni1 P1 C6 -69.7(11) . .
C16 Ni1 P1 C6 -65.8(2) . .
P2 Ni1 P1 C6 122.25(12) . .
C15 Ni1 P1 C1 -13.6(13) . .
C16' Ni1 P1 C1 172.8(11) . .
C16 Ni1 P1 C1 176.8(2) . .
P2 Ni1 P1 C1 4.83(11) . .
C15 Ni1 P1 C3 -130.9(13) . .
C16' Ni1 P1 C3 55.5(11) . .
C16 Ni1 P1 C3 59.4(2) . .
P2 Ni1 P1 C3 -112.51(12) . .
C15 Ni1 P2 C2 -167.06(14) . .
C16' Ni1 P2 C2 -62(7) . .
C16 Ni1 P2 C2 -91.7(17) . .
P1 Ni1 P2 C2 14.21(11) . .
C15 Ni1 P2 C9 -52.66(14) . .
C16' Ni1 P2 C9 52(7) . .
C16 Ni1 P2 C9 22.7(17) . .
P1 Ni1 P2 C9 128.61(11) . .
C15 Ni1 P2 C12 70.59(14) . .
C16' Ni1 P2 C12 176(7) . .
C16 Ni1 P2 C12 146.0(17) . .
P1 Ni1 P2 C12 -108.14(11) . .
C6 P1 C1 C2 -151.3(2) . .
C3 P1 C1 C2 99.7(2) . .
Ni1 P1 C1 C2 -27.1(2) . .
P1 C1 C2 P2 39.2(3) . .
C9 P2 C2 C1 -154.3(2) . .
C12 P2 C2 C1 95.5(2) . .
Ni1 P2 C2 C1 -34.8(2) . .
C6 P1 C3 C4 -177.9(2) . .
C1 P1 C3 C4 -68.8(2) . .
Ni1 P1 C3 C4 51.5(2) . .
C6 P1 C3 C5 56.0(3) . .
C1 P1 C3 C5 165.1(2) . .
Ni1 P1 C3 C5 -74.5(2) . .
C1 P1 C6 C8 -54.8(3) . .
C3 P1 C6 C8 53.2(3) . .
Ni1 P1 C6 C8 -174.6(2) . .
C1 P1 C6 C7 70.8(2) . .
C3 P1 C6 C7 178.8(2) . .
Ni1 P1 C6 C7 -48.9(3) . .
C2 P2 C9 C11 -51.6(2) . .
C12 P2 C9 C11 60.2(2) . .
Ni1 P2 C9 C11 -168.10(19) . .
C2 P2 C9 C10 73.7(2) . .
C12 P2 C9 C10 -174.5(2) . .
Ni1 P2 C9 C10 -42.8(2) . .
C2 P2 C12 C14 -163.1(2) . .
C9 P2 C12 C14 86.7(3) . .
Ni1 P2 C12 C14 -40.2(3) . .
C2 P2 C12 C13 -38.5(3) . .
C9 P2 C12 C13 -148.7(2) . .
Ni1 P2 C12 C13 84.4(2) . .
C16' Ni1 C15 N1 -167(4) . .
C16 Ni1 C15 N1 -171(4) . .
P1 Ni1 C15 N1 20(5) . .
P2 Ni1 C15 N1 1(4) . .
C15 Ni1 C16 C17 -122.0(13) . .
C16' Ni1 C16 C17 94(10) . .
P1 Ni1 C16 C17 57.3(13) . .
P2 Ni1 C16 C17 162.8(14) . .
C15 Ni1 C16 S1 67.8(4) . .
C16' Ni1 C16 S1 -76(10) . .
P1 Ni1 C16 S1 -112.9(4) . .
P2 Ni1 C16 S1 -7(2) . .
S1 C16 C17 C18 -0.3(16) . .
Ni1 C16 C17 C18 -171.1(11) . .
C16 C17 C18 C19 1(2) . .
C17 C18 C19 S1 -1(2) . .
C18 C19 S1 C16 0.7(14) . .
C17 C16 S1 C19 -0.2(10) . .
Ni1 C16 S1 C19 172.9(7) . .
C15 Ni1 C16' C17' 50(4) . .
C16 Ni1 C16' C17' 86(11) . .
P1 Ni1 C16' C17' -131(4) . .
P2 Ni1 C16' C17' -55(10) . .
C15 Ni1 C16' S1' -106(4) . .
C16 Ni1 C16' S1' -70(9) . .
P1 Ni1 C16' S1' 74(4) . .
P2 Ni1 C16' S1' 150(3) . .
S1' C16' C17' C18' -19(6) . .
Ni1 C16' C17' C18' 180(5) . .
C16' C17' C18' C19' 14(10) . .
C17' C18' C19' S1' -1(10) . .
C17' C16' S1' C19' 16(5) . .
Ni1 C16' S1' C19' 174(5) . .
C18' C19' S1' C16' -8(8) . .
C34 Ni2 P3 C20 86(3) . .
C35' Ni2 P3 C20 -170.2(8) . .
C35 Ni2 P3 C20 -177.1(2) . .
P4 Ni2 P3 C20 6.67(10) . .
C34 Ni2 P3 C25 -157(3) . .
C35' Ni2 P3 C25 -53.0(8) . .
C35 Ni2 P3 C25 -59.8(2) . .
P4 Ni2 P3 C25 123.91(12) . .
C34 Ni2 P3 C22 -33(3) . .
C35' Ni2 P3 C22 71.7(8) . .
C35 Ni2 P3 C22 64.8(2) . .
P4 Ni2 P3 C22 -111.46(11) . .
C34 Ni2 P4 C21 -167.10(13) . .
C35' Ni2 P4 C21 46(12) . .
C35 Ni2 P4 C21 -72(5) . .
P3 Ni2 P4 C21 11.14(10) . .
C34 Ni2 P4 C28 -49.47(14) . .
C35' Ni2 P4 C28 164(12) . .
C35 Ni2 P4 C28 46(5) . .
P3 Ni2 P4 C28 128.77(11) . .
C34 Ni2 P4 C31 74.12(15) . .
C35' Ni2 P4 C31 -73(12) . .
C35 Ni2 P4 C31 170(5) . .
P3 Ni2 P4 C31 -107.64(12) . .
C25 P3 C20 C21 -154.4(2) . .
C22 P3 C20 C21 96.5(2) . .
Ni2 P3 C20 C21 -27.0(2) . .
P3 C20 C21 P4 36.1(3) . .
C28 P4 C21 C20 -153.0(2) . .
C31 P4 C21 C20 96.7(2) . .
Ni2 P4 C21 C20 -30.5(2) . .
C20 P3 C22 C23 -68.8(2) . .
C25 P3 C22 C23 -176.2(2) . .
Ni2 P3 C22 C23 51.7(2) . .
C20 P3 C22 C24 57.6(2) . .
C25 P3 C22 C24 -49.8(2) . .
Ni2 P3 C22 C24 178.10(18) . .
C20 P3 C25 C26 75.0(2) . .
C22 P3 C25 C26 -175.2(2) . .
Ni2 P3 C25 C26 -46.0(3) . .
C20 P3 C25 C27 -158.9(2) . .
C22 P3 C25 C27 -49.1(3) . .
Ni2 P3 C25 C27 80.1(2) . .
C21 P4 C28 C29 72.4(2) . .
C31 P4 C28 C29 -177.9(2) . .
Ni2 P4 C28 C29 -47.4(2) . .
C21 P4 C28 C30 -52.7(2) . .
C31 P4 C28 C30 57.0(2) . .
Ni2 P4 C28 C30 -172.57(18) . .
C21 P4 C31 C32 -69.0(2) . .
C28 P4 C31 C32 -179.8(2) . .
Ni2 P4 C31 C32 52.5(2) . .
C21 P4 C31 C33 165.6(2) . .
C28 P4 C31 C33 54.9(2) . .
Ni2 P4 C31 C33 -72.9(2) . .
C35' Ni2 C34 N2 -85(16) . .
C35 Ni2 C34 N2 -79(16) . .
P3 Ni2 C34 N2 19(18) . .
P4 Ni2 C34 N2 98(16) . .
C34 Ni2 C35 C36 110.0(15) . .
C35' Ni2 C35 C36 -128(13) . .
P3 Ni2 C35 C36 -68.3(15) . .
P4 Ni2 C35 C36 14(6) . .
C34 Ni2 C35 S2 -74.2(6) . .
C35' Ni2 C35 S2 48(12) . .
P3 Ni2 C35 S2 107.6(6) . .
P4 Ni2 C35 S2 -170(4) . .
S2 C35 C36 C37 -0.7(19) . .
Ni2 C35 C36 C37 175.6(10) . .
C35 C36 C37 C38 0(2) . .
C36 C37 C38 S2 0.6(13) . .
C37 C38 S2 C35 -0.9(7) . .
C36 C35 S2 C38 0.9(11) . .
Ni2 C35 S2 C38 -176.1(6) . .
C34 Ni2 C35' C36' -69(5) . .
C35 Ni2 C35' C36' -127(17) . .
P3 Ni2 C35' C36' 113(5) . .
P4 Ni2 C35' C36' 78(15) . .
C34 Ni2 C35' S2' 94(3) . .
C35 Ni2 C35' S2' 36(10) . .
P3 Ni2 C35' S2' -84(3) . .
P4 Ni2 C35' S2' -119(10) . .
S2' C35' C36' C37' 8(5) . .
Ni2 C35' C36' C37' 172(3) . .
C35' C36' C37' C38' -6(6) . .
C36' C37' C38' S2' 1(5) . .
C36' C35' S2' C38' -6(4) . .
Ni2 C35' S2' C38' -172(3) . .
C37' C38' S2' C35' 3(4) . .
C41 C39 C40 C41 -0.6(6) 2_656 .
C39 C40 C41 C39 0.6(6) . 2_656
